data_2001716
loop_
_publ_author_name
'Junk, T.'
'Irgolic, K. J.'
'Meyers, E. A.'

_publ_section_title
;
 Bis(3-chloro-2-pyridyl) ditelluride
;
_journal_issue 5
_journal_name_full 'Acta Crystallographica Section C'
_journal_page_first 975
_journal_page_last 976
_journal_paper_doi 10.1107/S0108270192011983
_journal_volume 49
_journal_year 1993
_chemical_formula_moiety 'C10 H6 Cl2 N2 Te2'
_chemical_formula_sum 'C10 H6 Cl2 N2 Te2'
_chemical_formula_weight 480.3
_symmetry_cell_setting monoclinic
_symmetry_space_group_name_Hall '-P 2ybc'
_symmetry_space_group_name_H-M 'P 1 21/c 1'
_atom_type_scat_source IntTabIV
_cell_angle_alpha 90
_cell_angle_beta 116.05(2)
_cell_angle_gamma 90
_cell_formula_units_Z 2
_cell_length_a 7.298(2)
_cell_length_b 12.542(3)
_cell_length_c 7.944(2)
_cell_measurement_reflns_used 25
_cell_measurement_temperature 296
_cell_measurement_theta_max 11
_cell_measurement_theta_min 4
_cell_volume 653.3(3)
_diffrn_measurement_device 'Enraf-Nonius CAD-4'
_diffrn_measurement_method
;\w/2\q scans; \w-scan width 0.7\% + K\a separation; variable
scan rate 2-20\% min^-1^
;
_diffrn_radiation_type 'Mo K\a'
_diffrn_radiation_wavelength 0.71073
_diffrn_reflns_limit_h_max 10
_diffrn_reflns_limit_h_min 0
_diffrn_reflns_limit_k_max 17
_diffrn_reflns_limit_k_min 0
_diffrn_reflns_limit_l_max 10
_diffrn_reflns_limit_l_min -11
_diffrn_reflns_number 1989
_diffrn_reflns_theta_max 30
_diffrn_standards_decay_% 0
_diffrn_standards_interval_time 41
_diffrn_standards_number 3
_exptl_absorpt_coefficient_mu 4.865
_exptl_absorpt_correction_type none
_exptl_crystal_colour 'Dark blue'
_exptl_crystal_density_diffrn 2.442
_exptl_crystal_description Prism
_exptl_crystal_size_max 0.30
_exptl_crystal_size_mid 0.20
_exptl_crystal_size_min 0.20
_refine_diff_density_max 0.53
_refine_diff_density_min -1.59
_refine_ls_goodness_of_fit_obs 1.76
_refine_ls_hydrogen_treatment noref
_refine_ls_number_parameters 73
_refine_ls_number_reflns 1779
_refine_ls_R_factor_obs 0.0351
_refine_ls_shift/esd_max 0.004
_refine_ls_structure_factor_coef F
_refine_ls_weighting_details 'w = 1/\s^2^(F)'
_refine_ls_weighting_scheme calc
_refine_ls_wR_factor_obs 0.0577
_reflns_number_observed 1779
_reflns_number_total 1989
_reflns_observed_criterion I>0
_cod_data_source_file cr1041.cif
_cod_data_source_block cr1041_structure_1_of_1
_cod_depositor_comments
;
The following automatic conversions were performed:

'_refine_ls_weighting_scheme' value '1/\s^2^(F)' was changed to
'calc'. New tag '_refine_ls_weighting_details' was created. The value
of the new tag was set to 'w = 1/\s^2^(F)'.

Automatic conversion script
Id: cif_fix_values 3143 2015-03-26 13:38:13Z robertas 
;
_cod_original_cell_volume 653.3(2)
_cod_database_code 2001716

loop_
_atom_site_label
_atom_site_fract_x
_atom_site_fract_y
_atom_site_fract_z
_atom_site_U_iso_or_equiv
Te .31950(10) .02950(10) -.00170(10) .0490(10)
Cl .1446(2) .14660(10) .2741(2) .0710(10)
N(1) .7016(5) .0778(3) .3444(5) .0480(10)
C(1) .4984(5) .0873(3) .2734(5) .0420(10)
C(2) .4081(6) .1333(3) .3745(6) .0450(10)
C(3) .5259(7) .1685(3) .5568(6) .053(2)
C(4) .7371(6) .1575(3) .6294(6) .057(2)
C(5) .8119(6) .1135(4) .5172(6) .055(2)
H(3) .4640 .1993 .6300 ?
H(4) .8259 .1804 .7542 ?
H(5) .9575 .1075 .5667 ?

loop_
_geom_angle_atom_site_label_1
_geom_angle_atom_site_label_2
_geom_angle_atom_site_label_3
_geom_angle
_geom_angle_publ_flag
C(1) Te TeA 85.80(10) yes
Te C(1) N(1) 118.0(3) yes
N(1) C(1) C(2) 121.3(3) yes
Cl C(2) C(3) 120.0(4) yes
C(2) C(3) C(4) 117.6(5) yes
N(1) C(5) C(4) 125.6(4) yes
C(1) N(1) C(5) 117.5(4) yes
Te C(1) C(2) 120.7(2) yes
Cl C(2) C(1) 119.5(3) yes
C(1) C(2) C(3) 120.5(4) yes
C(3) C(4) C(5) 117.5(4) yes

loop_
_geom_bond_atom_site_label_1
_geom_bond_atom_site_label_2
_geom_bond_distance
_geom_bond_publ_flag
Te C(1) 2.121(3) yes
Cl C(2) 1.736(4) yes
N(1) C(5) 1.327(5) yes
C(2) C(3) 1.392(6) yes
C(4) C(5) 1.351(7) yes
Te TeA 2.7250(10) yes
N(1) C(1) 1.340(5) yes
C(1) C(2) 1.370(7) yes
C(3) C(4) 1.396(6) yes
